data_7239030
loop_
_publ_author_name
'Patpi, Santhosh Reddy'
'Sridhar, Balasubramanian'
'Tadikamalla, Prabhakar Rao'
'Kantevari, Srinivas'

_publ_section_title
;
 Pd-catalyzed site selective C--H acetoxylation of
 aryl/heteroaryl/thiophenyl tethered dihydroquinolinones
;
_journal_issue 26
_journal_name_full 'RSC Advances'
_journal_page_first 10251
_journal_paper_doi 10.1039/c3ra41312h
_journal_volume 3
_journal_year 2013
_chemical_formula_moiety 'C25 H23 N O3'
_chemical_formula_sum 'C25 H23 N O3'
_chemical_formula_weight 385.44
_space_group_IT_number 14
_space_group_name_Hall '-P 2ybc'
_space_group_name_H-M_alt 'P 1 21/c 1'
_symmetry_cell_setting monoclinic
_symmetry_space_group_name_Hall '-P 2ybc'
_symmetry_space_group_name_H-M 'P 1 21/c 1'
_atom_sites_solution_hydrogens geom
_atom_sites_solution_primary direct
_atom_sites_solution_secondary difmap
_audit_creation_method SHELXL-97
_cell_angle_alpha 90.00
_cell_angle_beta 96.738(1)
_cell_angle_gamma 90.00
_cell_formula_units_Z 4
_cell_length_a 16.2313(10)
_cell_length_b 15.4503(10)
_cell_length_c 8.0772(5)
_cell_measurement_reflns_used 8199
_cell_measurement_temperature 294(2)
_cell_measurement_theta_max 27.69
_cell_measurement_theta_min 2.53
_cell_volume 2011.6(2)
_computing_cell_refinement 'SAINT (Bruker, 2001)'
_computing_data_collection 'SMART (Bruker, 2001)'
_computing_data_reduction SAINT
_computing_molecular_graphics 'SHELXTL/PC (Sheldrick, 1990)'
_computing_publication_material SHELXL97
_computing_structure_refinement 'SHELXL-97 (Sheldrick, 2008)'
_computing_structure_solution 'SHELXS-97 (Sheldrick, 2008)'
_diffrn_ambient_temperature 294(2)
_diffrn_measured_fraction_theta_full 1.000
_diffrn_measured_fraction_theta_max 1.000
_diffrn_measurement_device 'Bruker SMART APEX CCD area-detector'
_diffrn_measurement_device_type 'CCD Area Detector'
_diffrn_measurement_method '\w scan'
_diffrn_radiation_monochromator graphite
_diffrn_radiation_source 'fine-focus sealed tube'
_diffrn_radiation_type MoK\a
_diffrn_radiation_wavelength 0.71073
_diffrn_reflns_av_R_equivalents 0.0217
_diffrn_reflns_av_sigmaI/netI 0.0158
_diffrn_reflns_limit_h_max 19
_diffrn_reflns_limit_h_min -19
_diffrn_reflns_limit_k_max 18
_diffrn_reflns_limit_k_min -18
_diffrn_reflns_limit_l_max 9
_diffrn_reflns_limit_l_min -9
_diffrn_reflns_number 19132
_diffrn_reflns_theta_full 25.00
_diffrn_reflns_theta_max 25.00
_diffrn_reflns_theta_min 1.83
_diffrn_standards_number 0
_exptl_absorpt_coefficient_mu 0.083
_exptl_absorpt_correction_type none
_exptl_crystal_colour colorless
_exptl_crystal_density_diffrn 1.273
_exptl_crystal_density_method 'not measured'
_exptl_crystal_description block
_exptl_crystal_F_000 816
_exptl_crystal_size_max 0.18
_exptl_crystal_size_mid 0.16
_exptl_crystal_size_min 0.12
_refine_diff_density_max 0.140
_refine_diff_density_min -0.154
_refine_diff_density_rms 0.032
_refine_ls_extinction_method none
_refine_ls_goodness_of_fit_ref 1.030
_refine_ls_hydrogen_treatment constr
_refine_ls_matrix_type full
_refine_ls_number_parameters 265
_refine_ls_number_reflns 3554
_refine_ls_number_restraints 0
_refine_ls_restrained_S_all 1.030
_refine_ls_R_factor_all 0.0439
_refine_ls_R_factor_gt 0.0377
_refine_ls_shift/su_max 0.000
_refine_ls_shift/su_mean 0.000
_refine_ls_structure_factor_coef Fsqd
_refine_ls_weighting_details 'calc w=1/[\s^2^(Fo^2^)+(0.0568P)^2^+0.3683P] where P=(Fo^2^+2Fc^2^)/3'
_refine_ls_weighting_scheme calc
_refine_ls_wR_factor_gt 0.1021
_refine_ls_wR_factor_ref 0.1075
_reflns_number_gt 3043
_reflns_number_total 3554
_reflns_threshold_expression I>2\s(I)
_cod_data_source_file c3ra41312h.txt
_cod_data_source_block ap30
_cod_original_sg_symbol_H-M 'P 21/c'
_cod_database_code 7239030

loop_
_symmetry_equiv_pos_as_xyz
'x, y, z'
'-x, y+1/2, -z+1/2'
'-x, -y, -z'
'x, -y-1/2, z-1/2'

loop_
_atom_site_label
_atom_site_type_symbol
_atom_site_fract_x
_atom_site_fract_y
_atom_site_fract_z
_atom_site_U_iso_or_equiv
_atom_site_adp_type
_atom_site_occupancy
_atom_site_symmetry_multiplicity
_atom_site_calc_flag
_atom_site_refinement_flags
C1 C 0.08099(8) 0.65350(8) 0.54302(16) 0.0406(3) Uani 1 1 d .
C2 C 0.21896(8) 0.64190(8) 0.50412(17) 0.0435(3) Uani 1 1 d .
C3 C 0.28186(8) 0.63942(10) 0.38215(19) 0.0545(4) Uani 1 1 d .
H3A H 0.2950 0.6983 0.3530 0.065 Uiso 1 1 calc R
H3B H 0.2574 0.6108 0.2812 0.065 Uiso 1 1 calc R
C4 C 0.36224(9) 0.59296(11) 0.44653(19) 0.0576(4) Uani 1 1 d .
C5 C 0.39341(9) 0.63082(14) 0.6167(2) 0.0721(5) Uani 1 1 d .
H5A H 0.4407 0.5969 0.6642 0.087 Uiso 1 1 calc R
H5B H 0.4131 0.6891 0.6003 0.087 Uiso 1 1 calc R
C6 C 0.33187(9) 0.63448(10) 0.74140(19) 0.0565(4) Uani 1 1 d .
C7 C 0.24290(8) 0.64286(9) 0.67570(17) 0.0466(3) Uani 1 1 d .
C8 C 0.18168(9) 0.65168(9) 0.78141(17) 0.0513(3) Uani 1 1 d .
H8 H 0.1959 0.6529 0.8963 0.062 Uiso 1 1 calc R
C9 C 0.10007(9) 0.65862(9) 0.71526(17) 0.0484(3) Uani 1 1 d .
H9 H 0.0585 0.6666 0.7839 0.058 Uiso 1 1 calc R
C10 C -0.00625(8) 0.65544(8) 0.46265(15) 0.0396(3) Uani 1 1 d .
C11 C -0.06222(8) 0.71821(9) 0.50185(17) 0.0464(3) Uani 1 1 d .
H11 H -0.0451 0.7600 0.5813 0.056 Uiso 1 1 calc R
C12 C -0.14287(8) 0.71959(9) 0.42480(17) 0.0470(3) Uani 1 1 d .
H12 H -0.1787 0.7627 0.4531 0.056 Uiso 1 1 calc R
C13 C -0.17187(8) 0.65803(8) 0.30573(15) 0.0410(3) Uani 1 1 d .
C14 C -0.11617(8) 0.59350(8) 0.26973(15) 0.0406(3) Uani 1 1 d .
H14 H -0.1337 0.5502 0.1937 0.049 Uiso 1 1 calc R
C15 C -0.03583(7) 0.59354(8) 0.34565(15) 0.0379(3) Uani 1 1 d .
C16 C -0.25809(8) 0.66097(9) 0.21881(16) 0.0455(3) Uani 1 1 d .
C17 C -0.30415(10) 0.73660(12) 0.2111(2) 0.0697(5) Uani 1 1 d .
H17 H -0.2810 0.7864 0.2617 0.084 Uiso 1 1 calc R
C18 C -0.38396(11) 0.73941(15) 0.1296(3) 0.0838(6) Uani 1 1 d .
H18 H -0.4135 0.7911 0.1259 0.101 Uiso 1 1 calc R
C19 C -0.41998(10) 0.66734(14) 0.0545(2) 0.0742(5) Uani 1 1 d .
H19 H -0.4739 0.6695 0.0011 0.089 Uiso 1 1 calc R
C20 C -0.37536(10) 0.59177(13) 0.0589(2) 0.0701(5) Uani 1 1 d .
H20 H -0.3990 0.5423 0.0078 0.084 Uiso 1 1 calc R
C21 C -0.29513(9) 0.58891(11) 0.13926(19) 0.0581(4) Uani 1 1 d .
H21 H -0.2654 0.5374 0.1398 0.070 Uiso 1 1 calc R
C22 C 0.06095(8) 0.52991(9) 0.18474(16) 0.0448(3) Uani 1 1 d .
C23 C 0.12156(9) 0.45730(11) 0.1919(2) 0.0628(4) Uani 1 1 d .
H23A H 0.0945 0.4063 0.1446 0.094 Uiso 1 1 calc R
H23B H 0.1429 0.4463 0.3059 0.094 Uiso 1 1 calc R
H23C H 0.1664 0.4725 0.1300 0.094 Uiso 1 1 calc R
C24 C 0.34538(12) 0.49613(12) 0.4595(2) 0.0786(5) Uani 1 1 d .
H24A H 0.3011 0.4871 0.5266 0.118 Uiso 1 1 calc R
H24B H 0.3945 0.4675 0.5099 0.118 Uiso 1 1 calc R
H24C H 0.3299 0.4729 0.3500 0.118 Uiso 1 1 calc R
C25 C 0.42645(10) 0.60896(16) 0.3258(3) 0.0872(6) Uani 1 1 d .
H25A H 0.4039 0.5919 0.2155 0.131 Uiso 1 1 calc R
H25B H 0.4754 0.5757 0.3601 0.131 Uiso 1 1 calc R
H25C H 0.4403 0.6694 0.3261 0.131 Uiso 1 1 calc R
N1 N 0.13922(6) 0.64528(7) 0.43896(13) 0.0434(3) Uani 1 1 d .
O1 O 0.35415(7) 0.63371(9) 0.89059(14) 0.0782(4) Uani 1 1 d .
O2 O 0.01624(5) 0.52438(6) 0.31634(10) 0.0425(2) Uani 1 1 d .
O3 O 0.05020(6) 0.58427(7) 0.07980(12) 0.0598(3) Uani 1 1 d .

loop_
_atom_site_aniso_label
_atom_site_aniso_U_11
_atom_site_aniso_U_22
_atom_site_aniso_U_33
_atom_site_aniso_U_23
_atom_site_aniso_U_13
_atom_site_aniso_U_12
C1 0.0423(7) 0.0361(7) 0.0432(7) -0.0003(5) 0.0041(5) -0.0004(5)
C2 0.0399(7) 0.0405(7) 0.0492(7) 0.0039(6) 0.0007(6) 0.0003(5)
C3 0.0423(7) 0.0636(9) 0.0574(8) 0.0110(7) 0.0054(6) 0.0026(6)
C4 0.0398(7) 0.0707(10) 0.0610(9) 0.0028(7) 0.0000(6) 0.0078(7)
C5 0.0419(8) 0.0928(13) 0.0784(11) -0.0074(10) -0.0067(8) 0.0001(8)
C6 0.0528(8) 0.0531(9) 0.0590(9) -0.0056(7) -0.0122(7) 0.0000(7)
C7 0.0461(7) 0.0419(7) 0.0497(8) -0.0024(6) -0.0036(6) -0.0019(6)
C8 0.0585(9) 0.0521(8) 0.0410(7) -0.0062(6) -0.0036(6) -0.0043(6)
C9 0.0495(8) 0.0516(8) 0.0444(7) -0.0071(6) 0.0064(6) -0.0026(6)
C10 0.0398(7) 0.0405(7) 0.0391(7) 0.0026(5) 0.0068(5) -0.0012(5)
C11 0.0465(7) 0.0450(8) 0.0483(7) -0.0080(6) 0.0078(6) -0.0005(6)
C12 0.0436(7) 0.0457(8) 0.0532(8) -0.0020(6) 0.0120(6) 0.0061(6)
C13 0.0386(7) 0.0440(7) 0.0413(7) 0.0062(5) 0.0090(5) -0.0003(5)
C14 0.0421(7) 0.0399(7) 0.0398(7) -0.0001(5) 0.0051(5) -0.0025(5)
C15 0.0402(7) 0.0358(6) 0.0387(6) 0.0037(5) 0.0088(5) 0.0024(5)
C16 0.0388(7) 0.0545(8) 0.0443(7) 0.0079(6) 0.0096(5) 0.0007(6)
C17 0.0504(9) 0.0686(11) 0.0880(12) -0.0064(9) -0.0013(8) 0.0119(8)
C18 0.0533(10) 0.0908(14) 0.1037(15) -0.0019(11) -0.0058(10) 0.0233(10)
C19 0.0420(8) 0.1085(15) 0.0702(11) 0.0092(10) -0.0021(7) 0.0057(9)
C20 0.0535(9) 0.0849(13) 0.0689(10) 0.0009(9) -0.0057(8) -0.0103(9)
C21 0.0473(8) 0.0608(9) 0.0647(9) 0.0038(7) 0.0002(7) -0.0009(7)
C22 0.0436(7) 0.0507(8) 0.0392(7) -0.0074(6) 0.0015(5) 0.0001(6)
C23 0.0552(9) 0.0696(10) 0.0641(9) -0.0120(8) 0.0093(7) 0.0149(7)
C24 0.0830(12) 0.0712(12) 0.0794(12) -0.0031(9) -0.0004(9) 0.0231(10)
C25 0.0440(9) 0.1314(18) 0.0869(13) 0.0074(12) 0.0109(8) 0.0131(10)
N1 0.0389(6) 0.0477(6) 0.0431(6) 0.0037(5) 0.0023(5) 0.0012(5)
O1 0.0661(7) 0.1011(10) 0.0609(7) -0.0080(6) -0.0192(6) 0.0068(7)
O2 0.0436(5) 0.0386(5) 0.0456(5) 0.0004(4) 0.0072(4) 0.0047(4)
O3 0.0661(7) 0.0703(7) 0.0435(5) 0.0059(5) 0.0087(5) 0.0060(5)

loop_
_atom_type_symbol
_atom_type_description
_atom_type_scat_dispersion_real
_atom_type_scat_dispersion_imag
_atom_type_scat_source
C C 0.0033 0.0016 'International Tables Vol C Tables 4.2.6.8 and 6.1.1.4'
H H 0.0000 0.0000 'International Tables Vol C Tables 4.2.6.8 and 6.1.1.4'
N N 0.0061 0.0033 'International Tables Vol C Tables 4.2.6.8 and 6.1.1.4'
O O 0.0106 0.0060 'International Tables Vol C Tables 4.2.6.8 and 6.1.1.4'

loop_
_geom_angle_atom_site_label_1
_geom_angle_atom_site_label_2
_geom_angle_atom_site_label_3
_geom_angle
N1 C1 C9 122.74(12)
N1 C1 C10 115.65(11)
C9 C1 C10 121.61(12)
N1 C2 C7 122.25(12)
N1 C2 C3 116.33(12)
C7 C2 C3 121.40(12)
C2 C3 C4 114.13(12)
C2 C3 H3A 108.7
C4 C3 H3A 108.7
C2 C3 H3B 108.7
C4 C3 H3B 108.7
H3A C3 H3B 107.6
C5 C4 C3 107.86(13)
C5 C4 C24 110.95(15)
C3 C4 C24 109.35(13)
C5 C4 C25 109.52(14)
C3 C4 C25 109.04(13)
C24 C4 C25 110.08(16)
C6 C5 C4 116.30(13)
C6 C5 H5A 108.2
C4 C5 H5A 108.2
C6 C5 H5B 108.2
C4 C5 H5B 108.2
H5A C5 H5B 107.4
O1 C6 C7 121.22(15)
O1 C6 C5 121.36(14)
C7 C6 C5 117.36(13)
C8 C7 C2 118.37(12)
C8 C7 C6 121.62(13)
C2 C7 C6 120.01(13)
C9 C8 C7 119.66(13)
C9 C8 H8 120.2
C7 C8 H8 120.2
C8 C9 C1 118.42(13)
C8 C9 H9 120.8
C1 C9 H9 120.8
C15 C10 C11 116.86(11)
C15 C10 C1 121.21(11)
C11 C10 C1 121.92(11)
C12 C11 C10 121.19(12)
C12 C11 H11 119.4
C10 C11 H11 119.4
C11 C12 C13 121.68(12)
C11 C12 H12 119.2
C13 C12 H12 119.2
C12 C13 C14 117.09(11)
C12 C13 C16 121.75(12)
C14 C13 C16 121.16(12)
C15 C14 C13 120.62(12)
C15 C14 H14 119.7
C13 C14 H14 119.7
C14 C15 C10 122.52(11)
C14 C15 O2 118.98(11)
C10 C15 O2 118.23(11)
C17 C16 C21 117.01(13)
C17 C16 C13 121.25(13)
C21 C16 C13 121.72(12)
C18 C17 C16 121.23(17)
C18 C17 H17 119.4
C16 C17 H17 119.4
C19 C18 C17 120.92(18)
C19 C18 H18 119.5
C17 C18 H18 119.5
C18 C19 C20 119.01(15)
C18 C19 H19 120.5
C20 C19 H19 120.5
C19 C20 C21 120.22(17)
C19 C20 H20 119.9
C21 C20 H20 119.9
C20 C21 C16 121.60(15)
C20 C21 H21 119.2
C16 C21 H21 119.2
O3 C22 O2 123.64(12)
O3 C22 C23 126.87(13)
O2 C22 C23 109.47(12)
C22 C23 H23A 109.5
C22 C23 H23B 109.5
H23A C23 H23B 109.5
C22 C23 H23C 109.5
H23A C23 H23C 109.5
H23B C23 H23C 109.5
C4 C24 H24A 109.5
C4 C24 H24B 109.5
H24A C24 H24B 109.5
C4 C24 H24C 109.5
H24A C24 H24C 109.5
H24B C24 H24C 109.5
C4 C25 H25A 109.5
C4 C25 H25B 109.5
H25A C25 H25B 109.5
C4 C25 H25C 109.5
H25A C25 H25C 109.5
H25B C25 H25C 109.5
C2 N1 C1 118.45(11)
C22 O2 C15 118.24(10)

loop_
_geom_bond_atom_site_label_1
_geom_bond_atom_site_label_2
_geom_bond_distance
C1 N1 1.3426(16)
C1 C9 1.3916(19)
C1 C10 1.4871(17)
C2 N1 1.3398(16)
C2 C7 1.3948(19)
C2 C3 1.5001(19)
C3 C4 1.5261(19)
C3 H3A 0.9700
C3 H3B 0.9700
C4 C5 1.525(2)
C4 C24 1.527(3)
C4 C25 1.529(2)
C5 C6 1.500(2)
C5 H5A 0.9700
C5 H5B 0.9700
C6 O1 1.2169(18)
C6 C7 1.4845(19)
C7 C8 1.391(2)
C8 C9 1.3732(19)
C8 H8 0.9300
C9 H9 0.9300
C10 C15 1.3900(18)
C10 C11 1.3906(18)
C11 C12 1.3821(19)
C11 H11 0.9300
C12 C13 1.3946(19)
C12 H12 0.9300
C13 C14 1.3991(18)
C13 C16 1.4909(18)
C14 C15 1.3744(17)
C14 H14 0.9300
C15 O2 1.3996(14)
C16 C17 1.385(2)
C16 C21 1.387(2)
C17 C18 1.383(2)
C17 H17 0.9300
C18 C19 1.366(3)
C18 H18 0.9300
C19 C20 1.372(3)
C19 H19 0.9300
C20 C21 1.386(2)
C20 H20 0.9300
C21 H21 0.9300
C22 O3 1.1914(16)
C22 O2 1.3582(15)
C22 C23 1.489(2)
C23 H23A 0.9600
C23 H23B 0.9600
C23 H23C 0.9600
C24 H24A 0.9600
C24 H24B 0.9600
C24 H24C 0.9600
C25 H25A 0.9600
C25 H25B 0.9600
C25 H25C 0.9600

loop_
_geom_torsion_atom_site_label_1
_geom_torsion_atom_site_label_2
_geom_torsion_atom_site_label_3
_geom_torsion_atom_site_label_4
_geom_torsion
N1 C2 C3 C4 -151.49(13)
C7 C2 C3 C4 30.1(2)
C2 C3 C4 C5 -50.90(18)
C2 C3 C4 C24 69.85(18)
C2 C3 C4 C25 -169.75(14)
C3 C4 C5 C6 51.2(2)
C24 C4 C5 C6 -68.55(19)
C25 C4 C5 C6 169.73(15)
C4 C5 C6 O1 153.84(16)
C4 C5 C6 C7 -28.7(2)
N1 C2 C7 C8 -3.0(2)
C3 C2 C7 C8 175.27(13)
N1 C2 C7 C6 176.89(12)
C3 C2 C7 C6 -4.79(19)
O1 C6 C7 C8 1.2(2)
C5 C6 C7 C8 -176.31(14)
O1 C6 C7 C2 -178.78(15)
C5 C6 C7 C2 3.8(2)
C2 C7 C8 C9 0.4(2)
C6 C7 C8 C9 -179.54(13)
C7 C8 C9 C1 2.2(2)
N1 C1 C9 C8 -2.5(2)
C10 C1 C9 C8 176.49(12)
N1 C1 C10 C15 49.31(16)
C9 C1 C10 C15 -129.77(14)
N1 C1 C10 C11 -131.44(13)
C9 C1 C10 C11 49.47(18)
C15 C10 C11 C12 -1.36(19)
C1 C10 C11 C12 179.37(12)
C10 C11 C12 C13 0.5(2)
C11 C12 C13 C14 1.25(19)
C11 C12 C13 C16 -178.14(12)
C12 C13 C14 C15 -2.10(18)
C16 C13 C14 C15 177.30(11)
C13 C14 C15 C10 1.26(18)
C13 C14 C15 O2 175.14(11)
C11 C10 C15 C14 0.50(18)
C1 C10 C15 C14 179.78(11)
C11 C10 C15 O2 -173.42(11)
C1 C10 C15 O2 5.86(17)
C12 C13 C16 C17 20.5(2)
C14 C13 C16 C17 -158.84(14)
C12 C13 C16 C21 -160.84(13)
C14 C13 C16 C21 19.79(19)
C21 C16 C17 C18 0.9(2)
C13 C16 C17 C18 179.62(16)
C16 C17 C18 C19 0.2(3)
C17 C18 C19 C20 -0.8(3)
C18 C19 C20 C21 0.3(3)
C19 C20 C21 C16 0.9(3)
C17 C16 C21 C20 -1.5(2)
C13 C16 C21 C20 179.84(14)
C7 C2 N1 C1 2.84(18)
C3 C2 N1 C1 -175.56(12)
C9 C1 N1 C2 -0.01(18)
C10 C1 N1 C2 -179.08(11)
O3 C22 O2 C15 -10.67(18)
C23 C22 O2 C15 170.98(11)
C14 C15 O2 C22 89.09(13)
C10 C15 O2 C22 -96.77(13)
